data_4067020
loop_
_publ_author_name
'Schnurr, Anna'
'Vitze, Hannes'
'Bolte, Michael'
'Lerner, Hans-Wolfram'
'Wagner, Matthias'

_publ_section_title
;
 Rigid, Fluoroarene-Containing Phosphonium Borates and Boranes: Syntheses
 and Reactivity Studies
;
_journal_issue 22
_journal_name_full Organometallics
_journal_page_first 6012
_journal_paper_doi 10.1021/om100776k
_journal_volume 29
_journal_year 2010
_chemical_formula_moiety 'C21 H20 B F10 P'
_chemical_formula_sum 'C21 H20 B F10 P'
_chemical_formula_weight 504.15
_chemical_name_systematic ?
_space_group_IT_number 14
_symmetry_cell_setting monoclinic
_symmetry_space_group_name_Hall '-P 2ybc'
_symmetry_space_group_name_H-M 'P 1 21/c 1'
_atom_sites_solution_hydrogens geom
_atom_sites_solution_primary direct
_atom_sites_solution_secondary difmap
_audit_creation_method SHELXL-97
_cell_angle_alpha 90.00
_cell_angle_beta 98.700(6)
_cell_angle_gamma 90.00
_cell_formula_units_Z 4
_cell_length_a 8.8871(6)
_cell_length_b 15.9516(8)
_cell_length_c 15.7683(11)
_cell_measurement_reflns_used 23912
_cell_measurement_temperature 293(2)
_cell_measurement_theta_max 25.9
_cell_measurement_theta_min 3.5
_cell_volume 2209.6(2)
_computing_cell_refinement 'X-Area (Stoe & Cie, 2001)'
_computing_data_collection 'X-Area (Stoe & Cie, 2001)'
_computing_data_reduction 'X-Area (Stoe & Cie, 2001)'
_computing_molecular_graphics 'XP (Sheldrick, 2008)'
_computing_publication_material SHELXL97
_computing_structure_refinement 'SHELXL97 (Sheldrick, 2008) '
_computing_structure_solution 'SHELXS97 (Sheldrick, 2008) '
_diffrn_ambient_temperature 293(2)
_diffrn_measured_fraction_theta_full 0.997
_diffrn_measured_fraction_theta_max 0.989
_diffrn_measurement_device_type 'STOE IPDS II two-circle-diffractometer'
_diffrn_measurement_method \w
_diffrn_radiation_monochromator graphite
_diffrn_radiation_source 'fine-focus sealed tube'
_diffrn_radiation_type MoK\a
_diffrn_radiation_wavelength 0.71073
_diffrn_reflns_av_R_equivalents 0.0917
_diffrn_reflns_av_sigmaI/netI 0.0420
_diffrn_reflns_limit_h_max 10
_diffrn_reflns_limit_h_min -10
_diffrn_reflns_limit_k_max 19
_diffrn_reflns_limit_k_min -19
_diffrn_reflns_limit_l_max 19
_diffrn_reflns_limit_l_min -19
_diffrn_reflns_number 27990
_diffrn_reflns_theta_full 25.00
_diffrn_reflns_theta_max 25.71
_diffrn_reflns_theta_min 3.45
_diffrn_standards_number 0
_exptl_absorpt_coefficient_mu 0.215
_exptl_absorpt_correction_T_max 0.9503
_exptl_absorpt_correction_T_min 0.9248
_exptl_absorpt_correction_type multi-scan
_exptl_absorpt_process_details 'MULABS (Spek, 2003; Blessing, 1995)'
_exptl_crystal_colour colourless
_exptl_crystal_density_diffrn 1.515
_exptl_crystal_density_method 'not measured'
_exptl_crystal_description block
_exptl_crystal_F_000 1024
_exptl_crystal_size_max 0.37
_exptl_crystal_size_mid 0.28
_exptl_crystal_size_min 0.24
_refine_diff_density_max 0.227
_refine_diff_density_min -0.282
_refine_diff_density_rms 0.045
_refine_ls_extinction_method none
_refine_ls_goodness_of_fit_ref 1.068
_refine_ls_hydrogen_treatment constr
_refine_ls_matrix_type full
_refine_ls_number_parameters 298
_refine_ls_number_reflns 4170
_refine_ls_number_restraints 0
_refine_ls_restrained_S_all 1.068
_refine_ls_R_factor_all 0.0625
_refine_ls_R_factor_gt 0.0502
_refine_ls_shift/su_max 0.000
_refine_ls_shift/su_mean 0.000
_refine_ls_structure_factor_coef Fsqd
_refine_ls_weighting_details 'calc w=1/[\s^2^(Fo^2^)+(0.0730P)^2^+0.4280P] where P=(Fo^2^+2Fc^2^)/3'
_refine_ls_weighting_scheme calc
_refine_ls_wR_factor_gt 0.1298
_refine_ls_wR_factor_ref 0.1375
_reflns_number_gt 3397
_reflns_number_total 4170
_reflns_threshold_expression I>2\s(I)
_cod_data_source_file om100776k_si_001.cif
_cod_data_source_block wa1040_CCDC_787435
_cod_depositor_comments
;
The following automatic conversions were performed:

'_symmetry_cell_setting' value 'Monoclinic' changed to 'monoclinic'
according to /home/saulius/struct/CIF-dictionaries/cif_core.dic
dictionary named 'cif_core.dic' version 2.4.1 from 2010-06-29.

Automatic conversion script
Id: cif_fix_values 1715 2011-07-08 13:25:40Z adriana 
;
_cod_original_sg_symbol_H-M P21/c
_cod_database_code 4067020

loop_
_symmetry_equiv_pos_as_xyz
'x, y, z'
'-x, y+1/2, -z+1/2'
'-x, -y, -z'
'x, -y-1/2, z-1/2'

loop_
_atom_site_label
_atom_site_type_symbol
_atom_site_fract_x
_atom_site_fract_y
_atom_site_fract_z
_atom_site_U_iso_or_equiv
_atom_site_adp_type
_atom_site_occupancy
_atom_site_symmetry_multiplicity
_atom_site_calc_flag
_atom_site_refinement_flags
B1 B 0.6019(3) 0.34894(18) 0.68363(18) 0.0535(6) Uani 1 1 d .
F1 F 0.46606(15) 0.38455(11) 0.70365(11) 0.0783(5) Uani 1 1 d .
P1 P 0.85425(6) 0.44986(3) 0.73881(3) 0.04270(17) Uani 1 1 d .
C1 C 0.7139(3) 0.42086(15) 0.65028(14) 0.0551(5) Uani 1 1 d .
H1A H 0.6545 0.4695 0.6290 0.066 Uiso 1 1 calc R
H1B H 0.7628 0.3985 0.6041 0.066 Uiso 1 1 calc R
C2 C 0.8013(3) 0.54812(14) 0.78918(16) 0.0568(5) Uani 1 1 d .
C3 C 0.6331(3) 0.54071(18) 0.7986(2) 0.0770(8) Uani 1 1 d .
H3A H 0.5737 0.5326 0.7431 0.116 Uiso 1 1 calc R
H3B H 0.6009 0.5911 0.8238 0.116 Uiso 1 1 calc R
H3C H 0.6192 0.4938 0.8347 0.116 Uiso 1 1 calc R
C4 C 0.8924(4) 0.5618(2) 0.8784(2) 0.0822(9) Uani 1 1 d .
H4A H 0.8778 0.5150 0.9145 0.123 Uiso 1 1 calc R
H4B H 0.8582 0.6122 0.9029 0.123 Uiso 1 1 calc R
H4C H 0.9986 0.5669 0.8739 0.123 Uiso 1 1 calc R
C5 C 0.8234(4) 0.62217(17) 0.7307(2) 0.0855(9) Uani 1 1 d .
H5A H 0.7658 0.6129 0.6749 0.128 Uiso 1 1 calc R
H5B H 0.9294 0.6274 0.7258 0.128 Uiso 1 1 calc R
H5C H 0.7890 0.6727 0.7547 0.128 Uiso 1 1 calc R
C6 C 1.0470(3) 0.44585(15) 0.70670(15) 0.0547(5) Uani 1 1 d .
C7 C 1.1702(3) 0.4880(2) 0.7707(2) 0.0760(8) Uani 1 1 d .
H7A H 1.1750 0.4616 0.8258 0.114 Uiso 1 1 calc R
H7B H 1.1463 0.5463 0.7755 0.114 Uiso 1 1 calc R
H7C H 1.2668 0.4825 0.7510 0.114 Uiso 1 1 calc R
C8 C 1.0868(3) 0.35260(18) 0.6987(2) 0.0737(8) Uani 1 1 d .
H8A H 1.0099 0.3259 0.6584 0.111 Uiso 1 1 calc R
H8B H 1.0916 0.3260 0.7537 0.111 Uiso 1 1 calc R
H8C H 1.1836 0.3477 0.6792 0.111 Uiso 1 1 calc R
C9 C 1.0424(4) 0.4879(2) 0.6191(2) 0.0882(9) Uani 1 1 d .
H9A H 0.9653 0.4619 0.5784 0.132 Uiso 1 1 calc R
H9B H 1.1396 0.4818 0.6002 0.132 Uiso 1 1 calc R
H9C H 1.0195 0.5464 0.6238 0.132 Uiso 1 1 calc R
C11 C 0.7006(3) 0.31444(14) 0.77287(14) 0.0513(5) Uani 1 1 d .
C12 C 0.8272(2) 0.36255(12) 0.80741(13) 0.0443(4) Uani 1 1 d .
C13 C 0.9144(3) 0.34001(16) 0.88479(14) 0.0565(5) Uani 1 1 d .
C14 C 0.8812(4) 0.27028(18) 0.92766(15) 0.0689(7) Uani 1 1 d .
C15 C 0.7582(4) 0.22233(16) 0.89546(17) 0.0713(8) Uani 1 1 d .
C16 C 0.6699(3) 0.24507(16) 0.82030(17) 0.0672(7) Uani 1 1 d .
F13 F 1.03543(18) 0.38596(11) 0.91873(10) 0.0799(5) Uani 1 1 d .
F14 F 0.9666(3) 0.24810(13) 1.00250(11) 0.1049(7) Uani 1 1 d .
F15 F 0.7259(3) 0.15349(11) 0.93820(12) 0.1066(7) Uani 1 1 d .
F16 F 0.5488(2) 0.19663(12) 0.79144(13) 0.1037(7) Uani 1 1 d .
C21 C 0.5585(2) 0.27786(15) 0.60803(15) 0.0525(5) Uani 1 1 d .
C22 C 0.4333(3) 0.28673(17) 0.54485(17) 0.0617(6) Uani 1 1 d .
C23 C 0.3914(3) 0.22842(19) 0.48039(16) 0.0663(7) Uani 1 1 d .
C24 C 0.4769(3) 0.15829(18) 0.47738(16) 0.0668(7) Uani 1 1 d .
C25 C 0.6061(3) 0.14730(16) 0.53695(16) 0.0637(6) Uani 1 1 d .
C26 C 0.6426(3) 0.20666(15) 0.60010(15) 0.0560(5) Uani 1 1 d .
F22 F 0.3460(2) 0.35606(12) 0.54130(12) 0.0917(5) Uani 1 1 d .
F23 F 0.2698(2) 0.24168(14) 0.42068(12) 0.0990(6) Uani 1 1 d .
F24 F 0.4404(2) 0.10065(13) 0.41600(12) 0.1016(6) Uani 1 1 d .
F25 F 0.6935(2) 0.07948(11) 0.53313(12) 0.0936(6) Uani 1 1 d .
F26 F 0.77207(18) 0.19292(11) 0.65482(10) 0.0788(5) Uani 1 1 d .

loop_
_atom_site_aniso_label
_atom_site_aniso_U_11
_atom_site_aniso_U_22
_atom_site_aniso_U_33
_atom_site_aniso_U_23
_atom_site_aniso_U_13
_atom_site_aniso_U_12
B1 0.0428(12) 0.0596(15) 0.0578(14) -0.0122(12) 0.0064(10) -0.0025(11)
F1 0.0493(7) 0.0914(11) 0.0952(11) -0.0323(9) 0.0140(7) 0.0034(7)
P1 0.0451(3) 0.0420(3) 0.0402(3) -0.0001(2) 0.0037(2) -0.0022(2)
C1 0.0572(13) 0.0569(13) 0.0470(12) 0.0012(10) -0.0049(9) -0.0036(10)
C2 0.0614(13) 0.0425(12) 0.0651(14) -0.0030(10) 0.0057(11) 0.0020(10)
C3 0.0682(16) 0.0619(16) 0.104(2) -0.0092(15) 0.0228(15) 0.0126(13)
C4 0.090(2) 0.0797(19) 0.0748(18) -0.0331(15) 0.0043(15) 0.0098(16)
C5 0.105(2) 0.0463(15) 0.107(2) 0.0089(14) 0.0217(19) -0.0016(14)
C6 0.0522(12) 0.0591(14) 0.0553(13) -0.0053(10) 0.0157(10) -0.0078(10)
C7 0.0484(13) 0.087(2) 0.093(2) -0.0176(16) 0.0109(13) -0.0105(13)
C8 0.0659(15) 0.0704(17) 0.092(2) -0.0189(14) 0.0340(14) -0.0004(13)
C9 0.095(2) 0.106(2) 0.0710(18) 0.0125(17) 0.0358(16) -0.0206(19)
C11 0.0588(12) 0.0498(12) 0.0488(12) -0.0051(9) 0.0194(10) -0.0048(10)
C12 0.0514(11) 0.0422(11) 0.0407(10) -0.0007(8) 0.0109(8) 0.0040(9)
C13 0.0650(14) 0.0606(14) 0.0439(11) 0.0014(10) 0.0078(10) 0.0082(11)
C14 0.096(2) 0.0686(17) 0.0447(12) 0.0119(11) 0.0198(13) 0.0211(15)
C15 0.114(2) 0.0524(14) 0.0564(14) 0.0093(11) 0.0428(15) 0.0055(15)
C16 0.0865(18) 0.0567(14) 0.0652(16) -0.0087(12) 0.0332(14) -0.0191(13)
F13 0.0791(10) 0.0939(12) 0.0587(9) 0.0049(8) -0.0155(8) -0.0009(9)
F14 0.1423(17) 0.1121(14) 0.0587(9) 0.0369(10) 0.0102(10) 0.0286(13)
F15 0.179(2) 0.0657(10) 0.0899(12) 0.0244(9) 0.0678(13) -0.0019(11)
F16 0.1270(15) 0.0948(13) 0.0956(13) -0.0069(10) 0.0364(11) -0.0617(12)
C21 0.0465(11) 0.0569(13) 0.0546(12) -0.0052(10) 0.0088(9) -0.0081(10)
C22 0.0515(12) 0.0672(15) 0.0665(15) -0.0024(12) 0.0089(11) -0.0031(11)
C23 0.0578(14) 0.0862(19) 0.0524(13) -0.0050(12) 0.0000(11) -0.0187(13)
C24 0.0791(17) 0.0688(16) 0.0536(14) -0.0139(12) 0.0132(12) -0.0261(14)
C25 0.0812(17) 0.0541(14) 0.0590(14) -0.0062(11) 0.0208(12) -0.0075(12)
C26 0.0557(12) 0.0618(14) 0.0509(12) -0.0051(10) 0.0088(10) -0.0040(11)
F22 0.0760(10) 0.1007(13) 0.0919(12) -0.0110(10) -0.0082(9) 0.0226(9)
F23 0.0822(11) 0.1306(16) 0.0748(11) -0.0094(11) -0.0187(9) -0.0128(11)
F24 0.1251(15) 0.1001(14) 0.0774(11) -0.0386(10) 0.0079(10) -0.0303(11)
F25 0.1266(15) 0.0700(11) 0.0842(12) -0.0178(9) 0.0155(10) 0.0174(10)
F26 0.0728(9) 0.0882(12) 0.0708(10) -0.0167(8) -0.0038(7) 0.0219(8)

loop_
_atom_type_symbol
_atom_type_description
_atom_type_scat_dispersion_real
_atom_type_scat_dispersion_imag
_atom_type_scat_source
C C 0.0033 0.0016 'International Tables Vol C Tables 4.2.6.8 and 6.1.1.4'
H H 0.0000 0.0000 'International Tables Vol C Tables 4.2.6.8 and 6.1.1.4'
B B 0.0013 0.0007 'International Tables Vol C Tables 4.2.6.8 and 6.1.1.4'
F F 0.0171 0.0103 'International Tables Vol C Tables 4.2.6.8 and 6.1.1.4'
P P 0.1023 0.0942 'International Tables Vol C Tables 4.2.6.8 and 6.1.1.4'

loop_
_geom_angle_atom_site_label_1
_geom_angle_atom_site_label_2
_geom_angle_atom_site_label_3
_geom_angle
F1 B1 C11 107.9(2)
F1 B1 C21 108.91(18)
C11 B1 C21 115.3(2)
F1 B1 C1 111.6(2)
C11 B1 C1 103.67(17)
C21 B1 C1 109.45(19)
C1 P1 C12 97.36(10)
C1 P1 C2 111.22(11)
C12 P1 C2 109.36(10)
C1 P1 C6 109.96(11)
C12 P1 C6 110.43(10)
C2 P1 C6 116.79(11)
B1 C1 P1 108.26(15)
B1 C1 H1A 110.0
P1 C1 H1A 110.0
B1 C1 H1B 110.0
P1 C1 H1B 110.0
H1A C1 H1B 108.4
C3 C2 C5 109.6(2)
C3 C2 C4 108.2(2)
C5 C2 C4 110.2(2)
C3 C2 P1 106.98(17)
C5 C2 P1 109.36(19)
C4 C2 P1 112.48(17)
C2 C3 H3A 109.5
C2 C3 H3B 109.5
H3A C3 H3B 109.5
C2 C3 H3C 109.5
H3A C3 H3C 109.5
H3B C3 H3C 109.5
C2 C4 H4A 109.5
C2 C4 H4B 109.5
H4A C4 H4B 109.5
C2 C4 H4C 109.5
H4A C4 H4C 109.5
H4B C4 H4C 109.5
C2 C5 H5A 109.5
C2 C5 H5B 109.5
H5A C5 H5B 109.5
C2 C5 H5C 109.5
H5A C5 H5C 109.5
H5B C5 H5C 109.5
C7 C6 C9 108.8(2)
C7 C6 C8 109.2(2)
C9 C6 C8 109.0(2)
C7 C6 P1 113.75(17)
C9 C6 P1 109.32(19)
C8 C6 P1 106.73(16)
C6 C7 H7A 109.5
C6 C7 H7B 109.5
H7A C7 H7B 109.5
C6 C7 H7C 109.5
H7A C7 H7C 109.5
H7B C7 H7C 109.5
C6 C8 H8A 109.5
C6 C8 H8B 109.5
H8A C8 H8B 109.5
C6 C8 H8C 109.5
H8A C8 H8C 109.5
H8B C8 H8C 109.5
C6 C9 H9A 109.5
C6 C9 H9B 109.5
H9A C9 H9B 109.5
C6 C9 H9C 109.5
H9A C9 H9C 109.5
H9B C9 H9C 109.5
C16 C11 C12 116.1(2)
C16 C11 B1 127.5(2)
C12 C11 B1 116.36(19)
C13 C12 C11 120.5(2)
C13 C12 P1 128.27(17)
C11 C12 P1 111.23(15)
F13 C13 C14 118.0(2)
F13 C13 C12 121.0(2)
C14 C13 C12 121.0(2)
F14 C14 C13 120.9(3)
F14 C14 C15 119.3(3)
C13 C14 C15 119.7(2)
F15 C15 C14 119.4(3)
F15 C15 C16 120.9(3)
C14 C15 C16 119.7(2)
F16 C16 C15 117.7(2)
F16 C16 C11 119.2(3)
C15 C16 C11 123.1(2)
C26 C21 C22 114.1(2)
C26 C21 B1 124.3(2)
C22 C21 B1 121.7(2)
F22 C22 C21 120.6(2)
F22 C22 C23 115.5(2)
C21 C22 C23 123.8(2)
F23 C23 C24 120.2(2)
F23 C23 C22 120.6(3)
C24 C23 C22 119.2(2)
F24 C24 C23 121.0(3)
F24 C24 C25 119.4(3)
C23 C24 C25 119.6(2)
F25 C25 C26 120.9(2)
F25 C25 C24 120.0(2)
C26 C25 C24 119.1(3)
F26 C26 C21 119.9(2)
F26 C26 C25 115.9(2)
C21 C26 C25 124.2(2)

loop_
_geom_bond_atom_site_label_1
_geom_bond_atom_site_label_2
_geom_bond_distance
B1 F1 1.413(3)
B1 C11 1.637(4)
B1 C21 1.648(3)
B1 C1 1.656(4)
P1 C1 1.786(2)
P1 C12 1.802(2)
P1 C2 1.850(2)
P1 C6 1.859(2)
C1 H1A 0.9700
C1 H1B 0.9700
C2 C3 1.528(4)
C2 C5 1.529(4)
C2 C4 1.529(4)
C3 H3A 0.9600
C3 H3B 0.9600
C3 H3C 0.9600
C4 H4A 0.9600
C4 H4B 0.9600
C4 H4C 0.9600
C5 H5A 0.9600
C5 H5B 0.9600
C5 H5C 0.9600
C6 C7 1.528(3)
C6 C9 1.531(4)
C6 C8 1.538(4)
C7 H7A 0.9600
C7 H7B 0.9600
C7 H7C 0.9600
C8 H8A 0.9600
C8 H8B 0.9600
C8 H8C 0.9600
C9 H9A 0.9600
C9 H9B 0.9600
C9 H9C 0.9600
C11 C16 1.386(3)
C11 C12 1.402(3)
C12 C13 1.390(3)
C13 F13 1.344(3)
C13 C14 1.357(4)
C14 F14 1.350(3)
C14 C15 1.367(4)
C15 F15 1.342(3)
C15 C16 1.368(4)
C16 F16 1.347(3)
C21 C26 1.376(3)
C21 C22 1.384(3)
C22 F22 1.347(3)
C22 C23 1.387(4)
C23 F23 1.339(3)
C23 C24 1.357(4)
C24 F24 1.339(3)
C24 C25 1.380(4)
C25 F25 1.338(3)
C25 C26 1.377(3)
C26 F26 1.347(3)

loop_
_geom_torsion_atom_site_label_1
_geom_torsion_atom_site_label_2
_geom_torsion_atom_site_label_3
_geom_torsion_atom_site_label_4
_geom_torsion
F1 B1 C1 P1 98.2(2)
C11 B1 C1 P1 -17.8(2)
C21 B1 C1 P1 -141.24(17)
C12 P1 C1 B1 15.48(18)
C2 P1 C1 B1 -98.64(18)
C6 P1 C1 B1 130.41(16)
C1 P1 C2 C3 45.3(2)
C12 P1 C2 C3 -61.1(2)
C6 P1 C2 C3 172.60(18)
C1 P1 C2 C5 -73.3(2)
C12 P1 C2 C5 -179.69(18)
C6 P1 C2 C5 54.0(2)
C1 P1 C2 C4 163.9(2)
C12 P1 C2 C4 57.5(2)
C6 P1 C2 C4 -68.8(2)
C1 P1 C6 C7 167.00(19)
C12 P1 C6 C7 -86.7(2)
C2 P1 C6 C7 39.1(2)
C1 P1 C6 C9 45.2(2)
C12 P1 C6 C9 151.53(19)
C2 P1 C6 C9 -82.7(2)
C1 P1 C6 C8 -72.5(2)
C12 P1 C6 C8 33.8(2)
C2 P1 C6 C8 159.55(17)
F1 B1 C11 C16 72.1(3)
C21 B1 C11 C16 -49.8(3)
C1 B1 C11 C16 -169.4(2)
F1 B1 C11 C12 -104.9(2)
C21 B1 C11 C12 133.1(2)
C1 B1 C11 C12 13.6(3)
C16 C11 C12 C13 0.1(3)
B1 C11 C12 C13 177.5(2)
C16 C11 C12 P1 179.52(17)
B1 C11 C12 P1 -3.1(2)
C1 P1 C12 C13 171.5(2)
C2 P1 C12 C13 -72.8(2)
C6 P1 C12 C13 57.0(2)
C1 P1 C12 C11 -7.79(17)
C2 P1 C12 C11 107.83(16)
C6 P1 C12 C11 -122.33(16)
C11 C12 C13 F13 -179.6(2)
P1 C12 C13 F13 1.1(3)
C11 C12 C13 C14 1.3(3)
P1 C12 C13 C14 -177.94(19)
F13 C13 C14 F14 0.4(4)
C12 C13 C14 F14 179.5(2)
F13 C13 C14 C15 179.5(2)
C12 C13 C14 C15 -1.4(4)
F14 C14 C15 F15 -0.9(4)
C13 C14 C15 F15 -180.0(2)
F14 C14 C15 C16 179.1(2)
C13 C14 C15 C16 0.0(4)
F15 C15 C16 F16 0.8(4)
C14 C15 C16 F16 -179.2(2)
F15 C15 C16 C11 -178.5(2)
C14 C15 C16 C11 1.5(4)
C12 C11 C16 F16 179.2(2)
B1 C11 C16 F16 2.2(4)
C12 C11 C16 C15 -1.6(4)
B1 C11 C16 C15 -178.6(2)
F1 B1 C21 C26 -148.2(2)
C11 B1 C21 C26 -26.7(3)
C1 B1 C21 C26 89.6(3)
F1 B1 C21 C22 33.5(3)
C11 B1 C21 C22 154.9(2)
C1 B1 C21 C22 -88.7(3)
C26 C21 C22 F22 -175.8(2)
B1 C21 C22 F22 2.7(4)
C26 C21 C22 C23 2.1(4)
B1 C21 C22 C23 -179.4(2)
F22 C22 C23 F23 -1.2(4)
C21 C22 C23 F23 -179.1(2)
F22 C22 C23 C24 177.5(2)
C21 C22 C23 C24 -0.5(4)
F23 C23 C24 F24 -1.1(4)
C22 C23 C24 F24 -179.8(2)
F23 C23 C24 C25 177.0(2)
C22 C23 C24 C25 -1.7(4)
F24 C24 C25 F25 -0.1(4)
C23 C24 C25 F25 -178.2(2)
F24 C24 C25 C26 -179.8(2)
C23 C24 C25 C26 2.1(4)
C22 C21 C26 F26 176.4(2)
B1 C21 C26 F26 -2.1(3)
C22 C21 C26 C25 -1.6(4)
B1 C21 C26 C25 179.9(2)
F25 C25 C26 F26 1.8(3)
C24 C25 C26 F26 -178.5(2)
F25 C25 C26 C21 179.9(2)
C24 C25 C26 C21 -0.4(4)
